data_7713830
loop_
_publ_author_name
'Horrer, G\"unther'
'Luff, Martin Simon'
'Radius, Udo'

_publ_section_title
;
 N Heterocyclic Carbene and Cyclic (Alkyl)(Amino)Carbene ligated
 Half-Sandwich Complexes of Chromium(II) and Chromium(I)
;
_journal_name_full 'Dalton Transactions'
_journal_paper_doi 10.1039/D3DT02123H
_journal_year 2023
_chemical_formula_moiety 'C32 H41 Cl Cr N2, 2(C6 H6)'
_chemical_formula_sum 'C44 H53 Cl Cr N2'
_chemical_formula_weight 697.33
_space_group_crystal_system monoclinic
_space_group_IT_number 14
_space_group_name_Hall '-P 2ybc'
_space_group_name_H-M_alt 'P 1 21/c 1'
_atom_sites_solution_hydrogens geom
_atom_sites_solution_primary dual
_atom_sites_solution_secondary difmap
_audit_creation_method SHELXL-2018/3
_audit_update_record
;
2023-07-06 deposited with the CCDC.	2023-08-22 downloaded from the CCDC.
;
_cell_angle_alpha 90
_cell_angle_beta 102.9610(10)
_cell_angle_gamma 90
_cell_formula_units_Z 4
_cell_length_a 12.78010(10)
_cell_length_b 21.8107(2)
_cell_length_c 14.6278(2)
_cell_measurement_reflns_used 19468
_cell_measurement_temperature 100.00(10)
_cell_measurement_theta_max 73.6500
_cell_measurement_theta_min 3.1160
_cell_volume 3973.52(7)
_computing_cell_refinement 'CrysAlisPro 1.171.41.96a (Rigaku OD, 2021)'
_computing_data_collection 'BIS 2011.8 / APEX2 ver. 2014.9 (Bruker AXS)'
_computing_data_reduction 'CrysAlisPro 1.171.41.96a (Rigaku OD, 2021)'
_computing_molecular_graphics 'ShelXLe (Huebschle et all, 2011)'
_computing_publication_material 'SHELXL-2017/1 (Sheldrick, 2017)'
_computing_structure_refinement 'SHELXL-2017/1 (Sheldrick, 2017)'
_computing_structure_solution 'SHELXT (Sheldrick, 2014)'
_diffrn_ambient_temperature 100.00(10)
_diffrn_detector_area_resol_mean 10.0
_diffrn_measured_fraction_theta_full 0.999
_diffrn_measured_fraction_theta_max 0.999
_diffrn_measurement_device_type 'PhotonJet R (Cu) X-ray Source'
_diffrn_measurement_method '\w scans'
_diffrn_radiation_type CuK\a
_diffrn_radiation_wavelength 1.54184
_diffrn_reflns_av_R_equivalents 0.0315
_diffrn_reflns_av_unetI/netI 0.0245
_diffrn_reflns_Laue_measured_fraction_full 0.999
_diffrn_reflns_Laue_measured_fraction_max 0.999
_diffrn_reflns_limit_h_max 15
_diffrn_reflns_limit_h_min -15
_diffrn_reflns_limit_k_max 24
_diffrn_reflns_limit_k_min -26
_diffrn_reflns_limit_l_max 17
_diffrn_reflns_limit_l_min -18
_diffrn_reflns_number 41187
_diffrn_reflns_point_group_measured_fraction_full 0.999
_diffrn_reflns_point_group_measured_fraction_max 0.999
_diffrn_reflns_theta_full 72.000
_diffrn_reflns_theta_max 72.128
_diffrn_reflns_theta_min 3.549
_diffrn_source 'Rotating-anode X-ray tube'
_exptl_absorpt_coefficient_mu 3.209
_exptl_absorpt_correction_T_max 1.000
_exptl_absorpt_correction_T_min 0.607
_exptl_absorpt_correction_type gaussian
_exptl_absorpt_process_details
;
CrysAlisPro 1.171.41.96a (Rigaku Oxford Diffraction, 2021) Numerical 
absorption correction based on gaussian integration over a multifaceted 
crystal model Empirical absorption correction using spherical harmonics, 
implemented in SCALE3 ABSPACK scaling algorithm.
;
_exptl_crystal_colour 'clear purple'
_exptl_crystal_density_diffrn 1.166
_exptl_crystal_description block
_exptl_crystal_F_000 1488
_exptl_crystal_size_max 0.230
_exptl_crystal_size_mid 0.170
_exptl_crystal_size_min 0.130
_refine_diff_density_max 0.261
_refine_diff_density_min -0.422
_refine_diff_density_rms 0.041
_refine_ls_extinction_method none
_refine_ls_goodness_of_fit_ref 1.070
_refine_ls_hydrogen_treatment constr
_refine_ls_matrix_type full
_refine_ls_number_parameters 441
_refine_ls_number_reflns 7815
_refine_ls_number_restraints 0
_refine_ls_restrained_S_all 1.070
_refine_ls_R_factor_all 0.0395
_refine_ls_R_factor_gt 0.0341
_refine_ls_shift/su_max 0.002
_refine_ls_shift/su_mean 0.000
_refine_ls_structure_factor_coef Fsqd
_refine_ls_weighting_details 'w=1/[\s^2^(Fo^2^)+(0.0461P)^2^+1.1796P] where P=(Fo^2^+2Fc^2^)/3'
_refine_ls_weighting_scheme calc
_refine_ls_wR_factor_gt 0.0888
_refine_ls_wR_factor_ref 0.0919
_reflns_Friedel_coverage 0.000
_reflns_number_gt 6944
_reflns_number_total 7815
_reflns_threshold_expression 'I > 2\s(I)'
_cod_data_source_file d3dt02123h2.cif
_cod_data_source_block compound_6
_cod_original_sg_symbol_H-M 'P 21/c'
_cod_database_code 7713830
_shelx_shelxl_version_number 2018/3
_shelx_space_group_comment
;
The symmetry employed for this shelxl refinement is uniquely defined
by the following loop, which should always be used as a source of
symmetry information in preference to the above space-group names.
They are only intended as comments.
;
_shelx_estimated_absorpt_t_min 0.526
_shelx_estimated_absorpt_t_max 0.680

loop_
_space_group_symop_operation_xyz
'x, y, z'
'-x, y+1/2, -z+1/2'
'-x, -y, -z'
'x, -y-1/2, z-1/2'

loop_
_atom_site_label
_atom_site_type_symbol
_atom_site_fract_x
_atom_site_fract_y
_atom_site_fract_z
_atom_site_U_iso_or_equiv
_atom_site_adp_type
_atom_site_occupancy
_atom_site_site_symmetry_order
_atom_site_calc_flag
_atom_site_refinement_flags_posn
_atom_site_refinement_flags_adp
_atom_site_refinement_flags_occupancy
_atom_site_disorder_assembly
_atom_site_disorder_group
Cr1_1 Cr 0.75458(2) 0.64098(2) 0.53280(2) 0.02323(8) Uani 1 1 d . . . . .
Cl1_1 Cl 0.60902(3) 0.69395(2) 0.56162(2) 0.02842(9) Uani 1 1 d . . . . .
C1_2 C 0.93683(13) 0.64056(9) 0.60157(12) 0.0384(4) Uani 1 1 d . . . . .
H1_2 H 0.990326 0.672138 0.592524 0.046 Uiso 1 1 calc R U . . .
C2_2 C 0.90896(13) 0.58679(8) 0.54725(12) 0.0364(4) Uani 1 1 d . . . . .
H2_2 H 0.941205 0.573496 0.494177 0.044 Uiso 1 1 calc R U . . .
C3_2 C 0.84158(14) 0.55048(8) 0.59023(12) 0.0348(4) Uani 1 1 d . . . . .
H3_2 H 0.816336 0.507905 0.571834 0.042 Uiso 1 1 calc R U . . .
C4_2 C 0.82401(14) 0.58332(8) 0.66794(11) 0.0339(4) Uani 1 1 d . . . . .
H4_2 H 0.780005 0.570428 0.708763 0.041 Uiso 1 1 calc R U . . .
C5_2 C 0.88266(14) 0.63874(8) 0.67540(12) 0.0359(4) Uani 1 1 d . . . . .
H5_2 H 0.885087 0.669365 0.722012 0.043 Uiso 1 1 calc R U . . .
C1_3 C 0.71471(11) 0.65614(6) 0.38724(10) 0.0213(3) Uani 1 1 d . . . . .
N1_3 N 0.74771(9) 0.70338(5) 0.33947(8) 0.0220(2) Uani 1 1 d . . . . .
C2_3 C 0.69134(12) 0.70523(7) 0.24686(10) 0.0252(3) Uani 1 1 d . . . . .
H2_3 H 0.699647 0.734279 0.200613 0.030 Uiso 1 1 calc R U . . .
N2_3 N 0.63763(9) 0.62791(5) 0.32126(8) 0.0217(2) Uani 1 1 d . . . . .
C3_3 C 0.62242(12) 0.65770(7) 0.23539(10) 0.0257(3) Uani 1 1 d . . . . .
H3_3 H 0.572794 0.646629 0.179193 0.031 Uiso 1 1 calc R U . . .
C1_4 C 0.83913(12) 0.74217(7) 0.37856(10) 0.0245(3) Uani 1 1 d . . . . .
C2_4 C 0.82215(13) 0.79771(7) 0.42064(11) 0.0280(3) Uani 1 1 d . . . . .
C3_4 C 0.91269(14) 0.83315(8) 0.45861(12) 0.0364(4) Uani 1 1 d . . . . .
H3_4 H 0.904200 0.871158 0.487817 0.044 Uiso 1 1 calc R U . . .
C4_4 C 1.01436(14) 0.81363(9) 0.45422(13) 0.0404(4) Uani 1 1 d . . . . .
H4_4 H 1.074963 0.837998 0.481458 0.048 Uiso 1 1 calc R U . . .
C5_4 C 1.02879(13) 0.75903(8) 0.41062(12) 0.0352(4) Uani 1 1 d . . . . .
H5_4 H 1.099156 0.746534 0.407646 0.042 Uiso 1 1 calc R U . . .
C6_4 C 0.94110(12) 0.72200(7) 0.37086(11) 0.0276(3) Uani 1 1 d . . . . .
C7_4 C 0.71011(13) 0.82085(7) 0.42042(11) 0.0298(3) Uani 1 1 d . . . . .
H7_4 H 0.660361 0.784865 0.411268 0.036 Uiso 1 1 calc R U . . .
C8_4 C 0.70272(16) 0.85257(8) 0.51179(12) 0.0382(4) Uani 1 1 d . . . . .
H8A_4 H 0.627479 0.862079 0.510588 0.057 Uiso 1 1 calc R U . . .
H8B_4 H 0.744558 0.890610 0.518615 0.057 Uiso 1 1 calc R U . . .
H8C_4 H 0.731377 0.825371 0.564829 0.057 Uiso 1 1 calc R U . . .
C9_4 C 0.67317(15) 0.86477(8) 0.33751(12) 0.0352(4) Uani 1 1 d . . . . .
H9A_4 H 0.598817 0.877291 0.334455 0.053 Uiso 1 1 calc R U . . .
H9B_4 H 0.677535 0.844006 0.279070 0.053 Uiso 1 1 calc R U . . .
H9C_4 H 0.719554 0.901062 0.346057 0.053 Uiso 1 1 calc R U . . .
C10_4 C 0.95728(13) 0.66441(7) 0.31740(12) 0.0320(3) Uani 1 1 d . . . . .
H10_4 H 0.894317 0.636889 0.315798 0.038 Uiso 1 1 calc R U . . .
C11_4 C 1.05899(15) 0.62887(9) 0.36269(15) 0.0455(5) Uani 1 1 d . . . . .
H11A_4 H 1.057556 0.588511 0.332979 0.068 Uiso 1 1 calc R U . . .
H11B_4 H 1.062264 0.623691 0.429826 0.068 Uiso 1 1 calc R U . . .
H11C_4 H 1.122257 0.651641 0.354271 0.068 Uiso 1 1 calc R U . . .
C12_4 C 0.96024(15) 0.68018(9) 0.21608(13) 0.0416(4) Uani 1 1 d . . . . .
H12A_4 H 0.966170 0.642360 0.181432 0.062 Uiso 1 1 calc R U . . .
H12B_4 H 1.022287 0.706498 0.215679 0.062 Uiso 1 1 calc R U . . .
H12C_4 H 0.894158 0.701787 0.186254 0.062 Uiso 1 1 calc R U . . .
C1_5 C 0.58910(12) 0.56963(7) 0.33486(10) 0.0242(3) Uani 1 1 d . . . . .
C2_5 C 0.65094(12) 0.51641(7) 0.33328(10) 0.0268(3) Uani 1 1 d . . . . .
C3_5 C 0.60220(13) 0.46033(7) 0.34315(11) 0.0323(3) Uani 1 1 d . . . . .
H3_5 H 0.641463 0.423398 0.342660 0.039 Uiso 1 1 calc R U . . .
C4_5 C 0.49711(14) 0.45783(8) 0.35368(12) 0.0350(4) Uani 1 1 d . . . . .
H4_5 H 0.464983 0.419257 0.360083 0.042 Uiso 1 1 calc R U . . .
C5_5 C 0.43902(13) 0.51084(8) 0.35492(11) 0.0326(4) Uani 1 1 d . . . . .
H5_5 H 0.367353 0.508217 0.362762 0.039 Uiso 1 1 calc R U . . .
C6_5 C 0.48303(12) 0.56842(7) 0.34492(10) 0.0268(3) Uani 1 1 d . . . . .
C7_5 C 0.76545(13) 0.51982(7) 0.31962(12) 0.0316(3) Uani 1 1 d . . . . .
H7_5 H 0.798535 0.557921 0.351672 0.038 Uiso 1 1 calc R U . . .
C8_5 C 0.83594(15) 0.46602(8) 0.36269(15) 0.0443(4) Uani 1 1 d . . . . .
H8A_5 H 0.910644 0.474270 0.360254 0.066 Uiso 1 1 calc R U . . .
H8B_5 H 0.811367 0.428569 0.327343 0.066 Uiso 1 1 calc R U . . .
H8C_5 H 0.831057 0.460687 0.428128 0.066 Uiso 1 1 calc R U . . .
C9_5 C 0.76830(15) 0.52541(10) 0.21608(13) 0.0436(4) Uani 1 1 d . . . . .
H9A_5 H 0.842085 0.533411 0.210548 0.065 Uiso 1 1 calc R U . . .
H9B_5 H 0.721848 0.559286 0.187685 0.065 Uiso 1 1 calc R U . . .
H9C_5 H 0.742803 0.487103 0.183603 0.065 Uiso 1 1 calc R U . . .
C10_5 C 0.41540(12) 0.62578(7) 0.34222(11) 0.0289(3) Uani 1 1 d . . . . .
H10_5 H 0.463982 0.662037 0.345499 0.035 Uiso 1 1 calc R U . . .
C11_5 C 0.36119(13) 0.62947(9) 0.42538(12) 0.0360(4) Uani 1 1 d . . . . .
H11A_5 H 0.323172 0.668628 0.423495 0.054 Uiso 1 1 calc R U . . .
H11B_5 H 0.415773 0.626489 0.484128 0.054 Uiso 1 1 calc R U . . .
H11C_5 H 0.309938 0.595647 0.421743 0.054 Uiso 1 1 calc R U . . .
C12_5 C 0.33094(14) 0.62940(9) 0.24927(12) 0.0371(4) Uani 1 1 d . . . . .
H12A_5 H 0.289291 0.667260 0.247765 0.056 Uiso 1 1 calc R U . . .
H12B_5 H 0.282726 0.594001 0.244014 0.056 Uiso 1 1 calc R U . . .
H12C_5 H 0.366937 0.629249 0.196750 0.056 Uiso 1 1 calc R U . . .
C1_6 C 1.0905(2) 0.98054(10) 0.47254(19) 0.0619(6) Uani 1 1 d . . . . .
H1_6 H 1.153196 0.967172 0.453719 0.074 Uiso 1 1 calc R U . . .
C2_6 C 0.9967(2) 0.98943(11) 0.40663(18) 0.0639(6) Uani 1 1 d . . . . .
H2_6 H 0.994207 0.982058 0.342176 0.077 Uiso 1 1 calc R U . . .
C3_6 C 0.9065(2) 1.00899(11) 0.43427(18) 0.0637(6) Uani 1 1 d . . . . .
H3_6 H 0.841571 1.015322 0.388742 0.076 Uiso 1 1 calc R U . . .
C1_7 C 0.42271(17) 0.78645(9) 0.24238(19) 0.0565(6) Uani 1 1 d . . . . .
H1_7 H 0.495642 0.780301 0.240006 0.068 Uiso 1 1 calc R U . . .
C2_7 C 0.39573(16) 0.79419(9) 0.32812(19) 0.0557(6) Uani 1 1 d . . . . .
H2_7 H 0.449766 0.792795 0.384503 0.067 Uiso 1 1 calc R U . . .
C3_7 C 0.28902(16) 0.80402(9) 0.33135(17) 0.0519(5) Uani 1 1 d . . . . .
H3_7 H 0.269920 0.809599 0.389930 0.062 Uiso 1 1 calc R U . . .
C4_7 C 0.21124(16) 0.80562(9) 0.24924(17) 0.0520(5) Uani 1 1 d . . . . .
H4_7 H 0.138329 0.812503 0.251065 0.062 Uiso 1 1 calc R U . . .
C5_7 C 0.23909(18) 0.79728(10) 0.16477(17) 0.0543(5) Uani 1 1 d . . . . .
H5_7 H 0.185095 0.798163 0.108336 0.065 Uiso 1 1 calc R U . . .
C6_7 C 0.34511(18) 0.78759(9) 0.16100(18) 0.0554(5) Uani 1 1 d . . . . .
H6_7 H 0.363842 0.781773 0.102312 0.066 Uiso 1 1 calc R U . . .
C1_8 C 0.47228(18) 0.50529(10) 0.08562(14) 0.0519(5) Uani 1 1 d . . . . .
H1_8 H 0.453286 0.509026 0.144545 0.062 Uiso 1 1 calc R U . . .
C2_8 C 0.53764(17) 0.45805(10) 0.07051(14) 0.0513(5) Uani 1 1 d . . . . .
H2_8 H 0.563461 0.429115 0.118848 0.062 Uiso 1 1 calc R U . . .
C3_8 C 0.56587(17) 0.45268(10) -0.01540(15) 0.0520(5) Uani 1 1 d . . . . .
H3_8 H 0.611286 0.420187 -0.025885 0.062 Uiso 1 1 calc R U . . .

loop_
_atom_site_aniso_label
_atom_site_aniso_U_11
_atom_site_aniso_U_22
_atom_site_aniso_U_33
_atom_site_aniso_U_23
_atom_site_aniso_U_13
_atom_site_aniso_U_12
Cr1_1 0.01995(13) 0.02725(14) 0.02111(13) 0.00210(9) 0.00169(9) 0.00036(9)
Cl1_1 0.02489(18) 0.03293(19) 0.02735(18) -0.00314(14) 0.00567(14) 0.00064(14)
C1_2 0.0204(8) 0.0523(11) 0.0371(9) 0.0065(8) -0.0045(7) -0.0020(7)
C2_2 0.0247(8) 0.0495(10) 0.0330(9) 0.0054(8) 0.0022(7) 0.0117(7)
C3_2 0.0356(9) 0.0341(9) 0.0324(9) 0.0054(7) 0.0023(7) 0.0080(7)
C4_2 0.0351(9) 0.0382(9) 0.0267(8) 0.0088(7) 0.0031(7) 0.0064(7)
C5_2 0.0307(9) 0.0447(10) 0.0267(8) 0.0010(7) -0.0055(7) 0.0036(7)
C1_3 0.0170(6) 0.0232(7) 0.0241(7) -0.0002(6) 0.0052(5) 0.0018(5)
N1_3 0.0191(6) 0.0241(6) 0.0223(6) 0.0010(5) 0.0035(5) 0.0006(5)
C2_3 0.0234(7) 0.0291(8) 0.0226(7) 0.0031(6) 0.0043(6) 0.0012(6)
N2_3 0.0183(6) 0.0245(6) 0.0216(6) 0.0010(5) 0.0032(5) 0.0004(5)
C3_3 0.0229(7) 0.0307(8) 0.0221(7) 0.0016(6) 0.0019(6) 0.0012(6)
C1_4 0.0224(7) 0.0262(7) 0.0238(7) 0.0032(6) 0.0031(6) -0.0029(6)
C2_4 0.0316(8) 0.0273(8) 0.0255(7) 0.0022(6) 0.0071(6) -0.0028(6)
C3_4 0.0425(10) 0.0316(9) 0.0346(9) -0.0052(7) 0.0081(7) -0.0096(7)
C4_4 0.0335(9) 0.0440(10) 0.0408(10) -0.0035(8) 0.0022(7) -0.0148(8)
C5_4 0.0229(8) 0.0432(10) 0.0388(9) 0.0031(7) 0.0053(7) -0.0059(7)
C6_4 0.0231(7) 0.0305(8) 0.0289(8) 0.0051(6) 0.0049(6) -0.0012(6)
C7_4 0.0345(8) 0.0260(8) 0.0300(8) 0.0003(6) 0.0096(6) 0.0005(6)
C8_4 0.0480(11) 0.0389(9) 0.0293(9) 0.0013(7) 0.0119(8) 0.0081(8)
C9_4 0.0417(10) 0.0354(9) 0.0288(8) 0.0013(7) 0.0081(7) 0.0035(7)
C10_4 0.0223(7) 0.0311(8) 0.0437(9) 0.0012(7) 0.0095(7) 0.0000(6)
C11_4 0.0309(9) 0.0484(11) 0.0591(12) 0.0092(9) 0.0144(8) 0.0117(8)
C12_4 0.0406(10) 0.0446(10) 0.0401(10) -0.0059(8) 0.0100(8) 0.0008(8)
C1_5 0.0231(7) 0.0252(7) 0.0226(7) 0.0008(6) 0.0020(6) -0.0027(6)
C2_5 0.0256(7) 0.0270(8) 0.0250(7) 0.0002(6) -0.0001(6) 0.0000(6)
C3_5 0.0360(9) 0.0250(8) 0.0327(8) 0.0014(6) 0.0007(7) -0.0017(6)
C4_5 0.0387(9) 0.0303(8) 0.0334(9) 0.0029(7) 0.0024(7) -0.0110(7)
C5_5 0.0280(8) 0.0363(9) 0.0334(8) 0.0009(7) 0.0066(6) -0.0091(7)
C6_5 0.0229(7) 0.0311(8) 0.0251(7) -0.0001(6) 0.0024(6) -0.0024(6)
C7_5 0.0257(8) 0.0264(8) 0.0406(9) -0.0033(7) 0.0031(7) 0.0027(6)
C8_5 0.0357(9) 0.0357(10) 0.0578(12) -0.0025(8) 0.0027(8) 0.0110(8)
C9_5 0.0332(9) 0.0532(11) 0.0471(11) -0.0002(9) 0.0144(8) 0.0027(8)
C10_5 0.0205(7) 0.0330(8) 0.0326(8) -0.0013(7) 0.0047(6) -0.0023(6)
C11_5 0.0234(8) 0.0476(10) 0.0371(9) -0.0027(8) 0.0068(7) -0.0004(7)
C12_5 0.0303(9) 0.0436(10) 0.0345(9) 0.0014(7) 0.0013(7) 0.0037(7)
C1_6 0.0604(14) 0.0504(13) 0.0819(17) 0.0110(12) 0.0307(13) -0.0059(11)
C2_6 0.0772(17) 0.0592(14) 0.0594(14) 0.0061(11) 0.0238(12) -0.0183(12)
C3_6 0.0574(14) 0.0579(14) 0.0724(16) 0.0225(12) 0.0076(12) -0.0138(11)
C1_7 0.0368(10) 0.0368(10) 0.0992(19) 0.0006(11) 0.0226(11) 0.0002(8)
C2_7 0.0350(10) 0.0418(11) 0.0852(16) -0.0026(11) 0.0028(10) -0.0042(8)
C3_7 0.0384(10) 0.0440(11) 0.0745(15) -0.0007(10) 0.0154(10) -0.0059(8)
C4_7 0.0336(10) 0.0439(11) 0.0788(15) 0.0164(10) 0.0131(10) 0.0042(8)
C5_7 0.0474(12) 0.0456(12) 0.0692(14) 0.0185(10) 0.0113(10) 0.0043(9)
C6_7 0.0550(13) 0.0407(11) 0.0762(15) 0.0117(10) 0.0270(12) 0.0010(9)
C1_8 0.0554(12) 0.0613(13) 0.0379(10) -0.0057(9) 0.0086(9) -0.0242(11)
C2_8 0.0528(12) 0.0556(12) 0.0410(11) 0.0025(9) 0.0012(9) -0.0194(10)
C3_8 0.0490(12) 0.0562(12) 0.0488(12) -0.0064(10) 0.0072(9) -0.0166(10)

loop_
_atom_type_symbol
_atom_type_description
_atom_type_scat_dispersion_real
_atom_type_scat_dispersion_imag
_atom_type_scat_source
C C 0.0181 0.0091 'International Tables Vol C Tables 4.2.6.8 and 6.1.1.4'
N N 0.0311 0.0180 'International Tables Vol C Tables 4.2.6.8 and 6.1.1.4'
Cl Cl 0.3639 0.7018 'International Tables Vol C Tables 4.2.6.8 and 6.1.1.4'
Cr Cr -0.1635 2.4439 'International Tables Vol C Tables 4.2.6.8 and 6.1.1.4'
H H 0.0000 0.0000 'International Tables Vol C Tables 4.2.6.8 and 6.1.1.4'

loop_
_geom_angle_atom_site_label_1
_geom_angle_atom_site_label_2
_geom_angle_atom_site_label_3
_geom_angle
_geom_angle_site_symmetry_1
_geom_angle_site_symmetry_3
_geom_angle_publ_flag
C1_3 Cr1_1 C2_2 100.63(6) . . ?
C1_3 Cr1_1 Cl1_1 94.83(4) . . ?
C2_2 Cr1_1 Cl1_1 164.50(5) . . ?
C1_3 Cr1_1 C1_2 115.57(6) . . ?
C2_2 Cr1_1 C1_2 35.93(7) . . ?
Cl1_1 Cr1_1 C1_2 133.99(5) . . ?
C1_3 Cr1_1 C3_2 119.13(6) . . ?
C2_2 Cr1_1 C3_2 35.87(6) . . ?
Cl1_1 Cr1_1 C3_2 134.26(5) . . ?
C1_2 Cr1_1 C3_2 59.24(6) . . ?
C1_3 Cr1_1 C4_2 154.05(6) . . ?
C2_2 Cr1_1 C4_2 59.00(6) . . ?
Cl1_1 Cr1_1 C4_2 106.43(4) . . ?
C1_2 Cr1_1 C4_2 58.59(6) . . ?
C3_2 Cr1_1 C4_2 34.97(6) . . ?
C1_3 Cr1_1 C5_2 150.08(6) . . ?
C2_2 Cr1_1 C5_2 59.17(6) . . ?
Cl1_1 Cr1_1 C5_2 106.16(5) . . ?
C1_2 Cr1_1 C5_2 35.12(6) . . ?
C3_2 Cr1_1 C5_2 58.65(6) . . ?
C4_2 Cr1_1 C5_2 35.09(6) . . ?
C5_2 C1_2 C2_2 107.57(16) . . ?
C5_2 C1_2 Cr1_1 73.40(9) . . ?
C2_2 C1_2 Cr1_1 70.03(9) . . ?
C5_2 C1_2 H1_2 126.1 . . ?
C2_2 C1_2 H1_2 126.1 . . ?
Cr1_1 C1_2 H1_2 126.1 . . ?
C3_2 C2_2 C1_2 108.37(16) . . ?
C3_2 C2_2 Cr1_1 74.34(9) . . ?
C1_2 C2_2 Cr1_1 74.04(10) . . ?
C3_2 C2_2 H2_2 125.4 . . ?
C1_2 C2_2 H2_2 125.4 . . ?
Cr1_1 C2_2 H2_2 125.4 . . ?
C4_2 C3_2 C2_2 107.33(16) . . ?
C4_2 C3_2 Cr1_1 73.11(9) . . ?
C2_2 C3_2 Cr1_1 69.79(9) . . ?
C4_2 C3_2 H3_2 126.2 . . ?
C2_2 C3_2 H3_2 126.2 . . ?
Cr1_1 C3_2 H3_2 126.2 . . ?
C3_2 C4_2 C5_2 108.69(16) . . ?
C3_2 C4_2 Cr1_1 71.92(9) . . ?
C5_2 C4_2 Cr1_1 72.54(9) . . ?
C3_2 C4_2 H4_2 125.7 . . ?
C5_2 C4_2 H4_2 125.7 . . ?
Cr1_1 C4_2 H4_2 121.6 . . ?
C1_2 C5_2 C4_2 107.96(16) . . ?
C1_2 C5_2 Cr1_1 71.48(9) . . ?
C4_2 C5_2 Cr1_1 72.36(9) . . ?
C1_2 C5_2 H5_2 126.0 . . ?
C4_2 C5_2 H5_2 126.0 . . ?
Cr1_1 C5_2 H5_2 121.8 . . ?
N2_3 C1_3 N1_3 103.65(12) . . ?
N2_3 C1_3 Cr1_1 128.28(10) . . ?
N1_3 C1_3 Cr1_1 127.26(10) . . ?
C1_3 N1_3 C2_3 111.75(12) . . ?
C1_3 N1_3 C1_4 123.53(12) . . ?
C2_3 N1_3 C1_4 124.36(12) . . ?
C3_3 C2_3 N1_3 106.36(13) . . ?
C3_3 C2_3 H2_3 126.8 . . ?
N1_3 C2_3 H2_3 126.8 . . ?
C1_3 N2_3 C3_3 111.21(12) . . ?
C1_3 N2_3 C1_5 124.31(12) . . ?
C3_3 N2_3 C1_5 123.90(12) . . ?
C2_3 C3_3 N2_3 107.02(13) . . ?
C2_3 C3_3 H3_3 126.5 . . ?
N2_3 C3_3 H3_3 126.5 . . ?
C2_4 C1_4 C6_4 123.07(14) . . ?
C2_4 C1_4 N1_3 119.19(13) . . ?
C6_4 C1_4 N1_3 117.73(13) . . ?
C1_4 C2_4 C3_4 117.22(15) . . ?
C1_4 C2_4 C7_4 121.80(14) . . ?
C3_4 C2_4 C7_4 120.88(14) . . ?
C4_4 C3_4 C2_4 120.93(16) . . ?
C4_4 C3_4 H3_4 119.5 . . ?
C2_4 C3_4 H3_4 119.5 . . ?
C3_4 C4_4 C5_4 120.70(16) . . ?
C3_4 C4_4 H4_4 119.7 . . ?
C5_4 C4_4 H4_4 119.7 . . ?
C4_4 C5_4 C6_4 120.81(16) . . ?
C4_4 C5_4 H5_4 119.6 . . ?
C6_4 C5_4 H5_4 119.6 . . ?
C5_4 C6_4 C1_4 117.23(15) . . ?
C5_4 C6_4 C10_4 120.22(14) . . ?
C1_4 C6_4 C10_4 122.47(14) . . ?
C2_4 C7_4 C8_4 113.11(14) . . ?
C2_4 C7_4 C9_4 109.41(13) . . ?
C8_4 C7_4 C9_4 109.91(13) . . ?
C2_4 C7_4 H7_4 108.1 . . ?
C8_4 C7_4 H7_4 108.1 . . ?
C9_4 C7_4 H7_4 108.1 . . ?
C7_4 C8_4 H8A_4 109.5 . . ?
C7_4 C8_4 H8B_4 109.5 . . ?
H8A_4 C8_4 H8B_4 109.5 . . ?
C7_4 C8_4 H8C_4 109.5 . . ?
H8A_4 C8_4 H8C_4 109.5 . . ?
H8B_4 C8_4 H8C_4 109.5 . . ?
C7_4 C9_4 H9A_4 109.5 . . ?
C7_4 C9_4 H9B_4 109.5 . . ?
H9A_4 C9_4 H9B_4 109.5 . . ?
C7_4 C9_4 H9C_4 109.5 . . ?
H9A_4 C9_4 H9C_4 109.5 . . ?
H9B_4 C9_4 H9C_4 109.5 . . ?
C6_4 C10_4 C12_4 110.41(14) . . ?
C6_4 C10_4 C11_4 113.37(15) . . ?
C12_4 C10_4 C11_4 109.27(15) . . ?
C6_4 C10_4 H10_4 107.9 . . ?
C12_4 C10_4 H10_4 107.9 . . ?
C11_4 C10_4 H10_4 107.9 . . ?
C10_4 C11_4 H11A_4 109.5 . . ?
C10_4 C11_4 H11B_4 109.5 . . ?
H11A_4 C11_4 H11B_4 109.5 . . ?
C10_4 C11_4 H11C_4 109.5 . . ?
H11A_4 C11_4 H11C_4 109.5 . . ?
H11B_4 C11_4 H11C_4 109.5 . . ?
C10_4 C12_4 H12A_4 109.5 . . ?
C10_4 C12_4 H12B_4 109.5 . . ?
H12A_4 C12_4 H12B_4 109.5 . . ?
C10_4 C12_4 H12C_4 109.5 . . ?
H12A_4 C12_4 H12C_4 109.5 . . ?
H12B_4 C12_4 H12C_4 109.5 . . ?
C6_5 C1_5 C2_5 123.25(14) . . ?
C6_5 C1_5 N2_3 119.15(13) . . ?
C2_5 C1_5 N2_3 117.55(13) . . ?
C3_5 C2_5 C1_5 117.13(14) . . ?
C3_5 C2_5 C7_5 121.42(14) . . ?
C1_5 C2_5 C7_5 121.44(14) . . ?
C4_5 C3_5 C2_5 120.81(15) . . ?
C4_5 C3_5 H3_5 119.6 . . ?
C2_5 C3_5 H3_5 119.6 . . ?
C5_5 C4_5 C3_5 120.47(15) . . ?
C5_5 C4_5 H4_5 119.8 . . ?
C3_5 C4_5 H4_5 119.8 . . ?
C4_5 C5_5 C6_5 121.52(15) . . ?
C4_5 C5_5 H5_5 119.2 . . ?
C6_5 C5_5 H5_5 119.2 . . ?
C1_5 C6_5 C5_5 116.82(14) . . ?
C1_5 C6_5 C10_5 122.89(14) . . ?
C5_5 C6_5 C10_5 120.26(14) . . ?
C2_5 C7_5 C8_5 113.81(14) . . ?
C2_5 C7_5 C9_5 111.79(13) . . ?
C8_5 C7_5 C9_5 109.10(15) . . ?
C2_5 C7_5 H7_5 107.3 . . ?
C8_5 C7_5 H7_5 107.3 . . ?
C9_5 C7_5 H7_5 107.3 . . ?
C7_5 C8_5 H8A_5 109.5 . . ?
C7_5 C8_5 H8B_5 109.5 . . ?
H8A_5 C8_5 H8B_5 109.5 . . ?
C7_5 C8_5 H8C_5 109.5 . . ?
H8A_5 C8_5 H8C_5 109.5 . . ?
H8B_5 C8_5 H8C_5 109.5 . . ?
C7_5 C9_5 H9A_5 109.5 . . ?
C7_5 C9_5 H9B_5 109.5 . . ?
H9A_5 C9_5 H9B_5 109.5 . . ?
C7_5 C9_5 H9C_5 109.5 . . ?
H9A_5 C9_5 H9C_5 109.5 . . ?
H9B_5 C9_5 H9C_5 109.5 . . ?
C6_5 C10_5 C11_5 112.31(13) . . ?
C6_5 C10_5 C12_5 110.41(13) . . ?
C11_5 C10_5 C12_5 110.31(13) . . ?
C6_5 C10_5 H10_5 107.9 . . ?
C11_5 C10_5 H10_5 107.9 . . ?
C12_5 C10_5 H10_5 107.9 . . ?
C10_5 C11_5 H11A_5 109.5 . . ?
C10_5 C11_5 H11B_5 109.5 . . ?
H11A_5 C11_5 H11B_5 109.5 . . ?
C10_5 C11_5 H11C_5 109.5 . . ?
H11A_5 C11_5 H11C_5 109.5 . . ?
H11B_5 C11_5 H11C_5 109.5 . . ?
C10_5 C12_5 H12A_5 109.5 . . ?
C10_5 C12_5 H12B_5 109.5 . . ?
H12A_5 C12_5 H12B_5 109.5 . . ?
C10_5 C12_5 H12C_5 109.5 . . ?
H12A_5 C12_5 H12C_5 109.5 . . ?
H12B_5 C12_5 H12C_5 109.5 . . ?
C2_6 C1_6 C3_6 119.9(2) . 3_776 ?
C2_6 C1_6 H1_6 120.0 . . ?
C3_6 C1_6 H1_6 120.0 3_776 . ?
C3_6 C2_6 C1_6 119.7(2) . . ?
C3_6 C2_6 H2_6 120.1 . . ?
C1_6 C2_6 H2_6 120.1 . . ?
C2_6 C3_6 C1_6 120.3(2) . 3_776 ?
C2_6 C3_6 H3_6 119.8 . . ?
C1_6 C3_6 H3_6 119.8 3_776 . ?
C6_7 C1_7 C2_7 120.5(2) . . ?
C6_7 C1_7 H1_7 119.8 . . ?
C2_7 C1_7 H1_7 119.8 . . ?
C1_7 C2_7 C3_7 119.7(2) . . ?
C1_7 C2_7 H2_7 120.2 . . ?
C3_7 C2_7 H2_7 120.2 . . ?
C4_7 C3_7 C2_7 119.7(2) . . ?
C4_7 C3_7 H3_7 120.1 . . ?
C2_7 C3_7 H3_7 120.1 . . ?
C5_7 C4_7 C3_7 120.0(2) . . ?
C5_7 C4_7 H4_7 120.0 . . ?
C3_7 C4_7 H4_7 120.0 . . ?
C4_7 C5_7 C6_7 120.7(2) . . ?
C4_7 C5_7 H5_7 119.7 . . ?
C6_7 C5_7 H5_7 119.7 . . ?
C1_7 C6_7 C5_7 119.5(2) . . ?
C1_7 C6_7 H6_7 120.2 . . ?
C5_7 C6_7 H6_7 120.2 . . ?
C2_8 C1_8 C3_8 120.2(2) . 3_665 ?
C2_8 C1_8 H1_8 119.9 . . ?
C3_8 C1_8 H1_8 119.9 3_665 . ?
C1_8 C2_8 C3_8 120.0(2) . . ?
C1_8 C2_8 H2_8 120.0 . . ?
C3_8 C2_8 H2_8 120.0 . . ?
C1_8 C3_8 C2_8 119.8(2) 3_665 . ?
C1_8 C3_8 H3_8 120.1 3_665 . ?
C2_8 C3_8 H3_8 120.1 . . ?

loop_
_geom_bond_atom_site_label_1
_geom_bond_atom_site_label_2
_geom_bond_distance
_geom_bond_site_symmetry_2
_geom_bond_publ_flag
Cr1_1 C1_3 2.1013(14) . ?
Cr1_1 C2_2 2.2687(16) . ?
Cr1_1 Cl1_1 2.3076(4) . ?
Cr1_1 C1_2 2.3208(16) . ?
Cr1_1 C3_2 2.3278(16) . ?
Cr1_1 C4_2 2.3432(16) . ?
Cr1_1 C5_2 2.3455(16) . ?
C1_2 C5_2 1.408(3) . ?
C1_2 C2_2 1.417(3) . ?
C1_2 H1_2 1.0000 . ?
C2_2 C3_2 1.417(3) . ?
C2_2 H2_2 1.0000 . ?
C3_2 C4_2 1.404(2) . ?
C3_2 H3_2 1.0000 . ?
C4_2 C5_2 1.414(2) . ?
C4_2 H4_2 0.9500 . ?
C5_2 H5_2 0.9500 . ?
C1_3 N2_3 1.3617(18) . ?
C1_3 N1_3 1.3638(18) . ?
N1_3 C2_3 1.3849(18) . ?
N1_3 C1_4 1.4520(18) . ?
C2_3 C3_3 1.346(2) . ?
C2_3 H2_3 0.9500 . ?
N2_3 C3_3 1.3886(18) . ?
N2_3 C1_5 1.4477(18) . ?
C3_3 H3_3 0.9500 . ?
C1_4 C2_4 1.398(2) . ?
C1_4 C6_4 1.404(2) . ?
C2_4 C3_4 1.399(2) . ?
C2_4 C7_4 1.517(2) . ?
C3_4 C4_4 1.382(3) . ?
C3_4 H3_4 0.9500 . ?
C4_4 C5_4 1.383(3) . ?
C4_4 H4_4 0.9500 . ?
C5_4 C6_4 1.398(2) . ?
C5_4 H5_4 0.9500 . ?
C6_4 C10_4 1.518(2) . ?
C7_4 C8_4 1.527(2) . ?
C7_4 C9_4 1.534(2) . ?
C7_4 H7_4 1.0000 . ?
C8_4 H8A_4 0.9800 . ?
C8_4 H8B_4 0.9800 . ?
C8_4 H8C_4 0.9800 . ?
C9_4 H9A_4 0.9800 . ?
C9_4 H9B_4 0.9800 . ?
C9_4 H9C_4 0.9800 . ?
C10_4 C12_4 1.530(2) . ?
C10_4 C11_4 1.531(2) . ?
C10_4 H10_4 1.0000 . ?
C11_4 H11A_4 0.9800 . ?
C11_4 H11B_4 0.9800 . ?
C11_4 H11C_4 0.9800 . ?
C12_4 H12A_4 0.9800 . ?
C12_4 H12B_4 0.9800 . ?
C12_4 H12C_4 0.9800 . ?
C1_5 C6_5 1.396(2) . ?
C1_5 C2_5 1.407(2) . ?
C2_5 C3_5 1.395(2) . ?
C2_5 C7_5 1.523(2) . ?
C3_5 C4_5 1.387(2) . ?
C3_5 H3_5 0.9500 . ?
C4_5 C5_5 1.376(2) . ?
C4_5 H4_5 0.9500 . ?
C5_5 C6_5 1.397(2) . ?
C5_5 H5_5 0.9500 . ?
C6_5 C10_5 1.516(2) . ?
C7_5 C8_5 1.527(2) . ?
C7_5 C9_5 1.528(2) . ?
C7_5 H7_5 1.0000 . ?
C8_5 H8A_5 0.9800 . ?
C8_5 H8B_5 0.9800 . ?
C8_5 H8C_5 0.9800 . ?
C9_5 H9A_5 0.9800 . ?
C9_5 H9B_5 0.9800 . ?
C9_5 H9C_5 0.9800 . ?
C10_5 C11_5 1.531(2) . ?
C10_5 C12_5 1.537(2) . ?
C10_5 H10_5 1.0000 . ?
C11_5 H11A_5 0.9800 . ?
C11_5 H11B_5 0.9800 . ?
C11_5 H11C_5 0.9800 . ?
C12_5 H12A_5 0.9800 . ?
C12_5 H12B_5 0.9800 . ?
C12_5 H12C_5 0.9800 . ?
C1_6 C2_6 1.373(4) . ?
C1_6 C3_6 1.374(4) 3_776 ?
C1_6 H1_6 0.9500 . ?
C2_6 C3_6 1.372(4) . ?
C2_6 H2_6 0.9500 . ?
C3_6 H3_6 0.9500 . ?
C1_7 C6_7 1.368(3) . ?
C1_7 C2_7 1.384(3) . ?
C1_7 H1_7 0.9500 . ?
C2_7 C3_7 1.392(3) . ?
C2_7 H2_7 0.9500 . ?
C3_7 C4_7 1.377(3) . ?
C3_7 H3_7 0.9500 . ?
C4_7 C5_7 1.373(3) . ?
C4_7 H4_7 0.9500 . ?
C5_7 C6_7 1.385(3) . ?
C5_7 H5_7 0.9500 . ?
C6_7 H6_7 0.9500 . ?
C1_8 C2_8 1.375(3) . ?
C1_8 C3_8 1.382(3) 3_665 ?
C1_8 H1_8 0.9500 . ?
C2_8 C3_8 1.388(3) . ?
C2_8 H2_8 0.9500 . ?
C3_8 H3_8 0.9500 . ?

loop_
_geom_torsion_atom_site_label_1
_geom_torsion_atom_site_label_2
_geom_torsion_atom_site_label_3
_geom_torsion_atom_site_label_4
_geom_torsion
_geom_torsion_site_symmetry_1
_geom_torsion_site_symmetry_2
_geom_torsion_site_symmetry_3
_geom_torsion_site_symmetry_4
_geom_torsion_publ_flag
C5_2 C1_2 C2_2 C3_2 -2.71(18) . . . . ?
Cr1_1 C1_2 C2_2 C3_2 -66.99(11) . . . . ?
C5_2 C1_2 C2_2 Cr1_1 64.28(11) . . . . ?
C1_2 C2_2 C3_2 C4_2 2.84(18) . . . . ?
Cr1_1 C2_2 C3_2 C4_2 -63.95(11) . . . . ?
C1_2 C2_2 C3_2 Cr1_1 66.79(11) . . . . ?
C2_2 C3_2 C4_2 C5_2 -1.89(18) . . . . ?
Cr1_1 C3_2 C4_2 C5_2 -63.67(11) . . . . ?
C2_2 C3_2 C4_2 Cr1_1 61.78(11) . . . . ?
C2_2 C1_2 C5_2 C4_2 1.54(18) . . . . ?
Cr1_1 C1_2 C5_2 C4_2 63.61(11) . . . . ?
C2_2 C1_2 C5_2 Cr1_1 -62.08(11) . . . . ?
C3_2 C4_2 C5_2 C1_2 0.22(18) . . . . ?
Cr1_1 C4_2 C5_2 C1_2 -63.04(11) . . . . ?
C3_2 C4_2 C5_2 Cr1_1 63.26(11) . . . . ?
N2_3 C1_3 N1_3 C2_3 1.14(15) . . . . ?
Cr1_1 C1_3 N1_3 C2_3 -169.19(10) . . . . ?
N2_3 C1_3 N1_3 C1_4 -172.16(12) . . . . ?
Cr1_1 C1_3 N1_3 C1_4 17.51(19) . . . . ?
C1_3 N1_3 C2_3 C3_3 -0.92(17) . . . . ?
C1_4 N1_3 C2_3 C3_3 172.32(13) . . . . ?
N1_3 C1_3 N2_3 C3_3 -0.94(15) . . . . ?
Cr1_1 C1_3 N2_3 C3_3 169.25(10) . . . . ?
N1_3 C1_3 N2_3 C1_5 170.68(12) . . . . ?
Cr1_1 C1_3 N2_3 C1_5 -19.1(2) . . . . ?
N1_3 C2_3 C3_3 N2_3 0.29(16) . . . . ?
C1_3 N2_3 C3_3 C2_3 0.42(17) . . . . ?
C1_5 N2_3 C3_3 C2_3 -171.24(13) . . . . ?
C1_3 N1_3 C1_4 C2_4 -94.99(17) . . . . ?
C2_3 N1_3 C1_4 C2_4 92.55(18) . . . . ?
C1_3 N1_3 C1_4 C6_4 85.86(17) . . . . ?
C2_3 N1_3 C1_4 C6_4 -86.60(18) . . . . ?
C6_4 C1_4 C2_4 C3_4 -1.8(2) . . . . ?
N1_3 C1_4 C2_4 C3_4 179.06(14) . . . . ?
C6_4 C1_4 C2_4 C7_4 174.59(14) . . . . ?
N1_3 C1_4 C2_4 C7_4 -4.5(2) . . . . ?
C1_4 C2_4 C3_4 C4_4 0.1(2) . . . . ?
C7_4 C2_4 C3_4 C4_4 -176.40(16) . . . . ?
C2_4 C3_4 C4_4 C5_4 1.2(3) . . . . ?
C3_4 C4_4 C5_4 C6_4 -0.7(3) . . . . ?
C4_4 C5_4 C6_4 C1_4 -1.0(2) . . . . ?
C4_4 C5_4 C6_4 C10_4 175.78(16) . . . . ?
C2_4 C1_4 C6_4 C5_4 2.3(2) . . . . ?
N1_3 C1_4 C6_4 C5_4 -178.59(13) . . . . ?
C2_4 C1_4 C6_4 C10_4 -174.40(14) . . . . ?
N1_3 C1_4 C6_4 C10_4 4.7(2) . . . . ?
C1_4 C2_4 C7_4 C8_4 142.21(15) . . . . ?
C3_4 C2_4 C7_4 C8_4 -41.5(2) . . . . ?
C1_4 C2_4 C7_4 C9_4 -94.91(17) . . . . ?
C3_4 C2_4 C7_4 C9_4 81.39(18) . . . . ?
C5_4 C6_4 C10_4 C12_4 -83.33(19) . . . . ?
C1_4 C6_4 C10_4 C12_4 93.27(18) . . . . ?
C5_4 C6_4 C10_4 C11_4 39.7(2) . . . . ?
C1_4 C6_4 C10_4 C11_4 -143.74(16) . . . . ?
C1_3 N2_3 C1_5 C6_5 108.12(16) . . . . ?
C3_3 N2_3 C1_5 C6_5 -81.30(18) . . . . ?
C1_3 N2_3 C1_5 C2_5 -74.48(18) . . . . ?
C3_3 N2_3 C1_5 C2_5 96.09(17) . . . . ?
C6_5 C1_5 C2_5 C3_5 -0.5(2) . . . . ?
N2_3 C1_5 C2_5 C3_5 -177.81(13) . . . . ?
C6_5 C1_5 C2_5 C7_5 178.40(14) . . . . ?
N2_3 C1_5 C2_5 C7_5 1.1(2) . . . . ?
C1_5 C2_5 C3_5 C4_5 0.2(2) . . . . ?
C7_5 C2_5 C3_5 C4_5 -178.71(14) . . . . ?
C2_5 C3_5 C4_5 C5_5 -0.2(2) . . . . ?
C3_5 C4_5 C5_5 C6_5 0.6(3) . . . . ?
C2_5 C1_5 C6_5 C5_5 0.8(2) . . . . ?
N2_3 C1_5 C6_5 C5_5 178.06(13) . . . . ?
C2_5 C1_5 C6_5 C10_5 -177.20(14) . . . . ?
N2_3 C1_5 C6_5 C10_5 0.0(2) . . . . ?
C4_5 C5_5 C6_5 C1_5 -0.8(2) . . . . ?
C4_5 C5_5 C6_5 C10_5 177.26(15) . . . . ?
C3_5 C2_5 C7_5 C8_5 -27.7(2) . . . . ?
C1_5 C2_5 C7_5 C8_5 153.43(15) . . . . ?
C3_5 C2_5 C7_5 C9_5 96.49(18) . . . . ?
C1_5 C2_5 C7_5 C9_5 -82.40(18) . . . . ?
C1_5 C6_5 C10_5 C11_5 -130.02(15) . . . . ?
C5_5 C6_5 C10_5 C11_5 52.02(19) . . . . ?
C1_5 C6_5 C10_5 C12_5 106.40(17) . . . . ?
C5_5 C6_5 C10_5 C12_5 -71.55(19) . . . . ?
C3_6 C1_6 C2_6 C3_6 0.3(4) 3_776 . . . ?
C1_6 C2_6 C3_6 C1_6 -0.3(4) . . . 3_776 ?
C6_7 C1_7 C2_7 C3_7 -0.9(3) . . . . ?
C1_7 C2_7 C3_7 C4_7 0.4(3) . . . . ?
C2_7 C3_7 C4_7 C5_7 0.3(3) . . . . ?
C3_7 C4_7 C5_7 C6_7 -0.4(3) . . . . ?
C2_7 C1_7 C6_7 C5_7 0.8(3) . . . . ?
C4_7 C5_7 C6_7 C1_7 -0.1(3) . . . . ?
C3_8 C1_8 C2_8 C3_8 0.3(3) 3_665 . . . ?
C1_8 C2_8 C3_8 C1_8 -0.3(3) . . . 3_665 ?
